data_7023336
loop_
_publ_author_name
'Rotsch, David A.'
'Reinig, Kimberly M.'
'Weis, Eric M.'
'Taylor, Anna B.'
'Barnes, Charles L.'
'Jurisson, Silvia S.'

_publ_section_title
;
 Novel rhenium(III, IV, and V) tetradentate N2O2 Schiff base mononuclear
 and dinuclear complexes.
;
_journal_issue 32
_journal_name_full 'Dalton transactions (Cambridge, England : 2003)'
_journal_page_first 11614
_journal_page_last 11625
_journal_paper_doi 10.1039/c3dt51198g
_journal_volume 42
_journal_year 2013
_chemical_formula_moiety 'C18 H18 Cl N2 O3 Re, 2(C H Cl3)'
_chemical_formula_sum 'C20 H20 Cl7 N2 O3 Re'
_chemical_formula_weight 770.73
_space_group_IT_number 14
_symmetry_cell_setting monoclinic
_symmetry_Int_Tables_number 14
_symmetry_space_group_name_Hall '-P 2ybc'
_symmetry_space_group_name_H-M 'P 1 21/c 1'
_atom_sites_solution_hydrogens geom
_atom_sites_solution_primary direct
_atom_sites_solution_secondary difmap
_audit_creation_method SHELXL-97
_cell_angle_alpha 90.00
_cell_angle_beta 95.913(2)
_cell_angle_gamma 90.00
_cell_formula_units_Z 4
_cell_length_a 11.1399(17)
_cell_length_b 9.4693(15)
_cell_length_c 24.716(4)
_cell_measurement_reflns_used 9456
_cell_measurement_temperature 173(2)
_cell_measurement_theta_max 27.4
_cell_measurement_theta_min 2.3
_cell_volume 2593.3(7)
_computing_cell_refinement 'APEX2 (Bruker AXS, 2008)'
_computing_data_collection 'APEX2 (Bruker AXS, 2008)'
_computing_data_reduction 'APEX2 (Bruker AXS, 2008)'
_computing_molecular_graphics 'X-SEED, Barbour, 2001'
_computing_publication_material 'CIFTAB (Sheldrick, 1997)'
_computing_structure_refinement 'SHELXL-97 (Sheldrick, 1997)'
_computing_structure_solution 'SHELXS-97 (Sheldrick, 1997)'
_diffrn_ambient_temperature 173(2)
_diffrn_measured_fraction_theta_full 0.991
_diffrn_measured_fraction_theta_max 0.991
_diffrn_measurement_device_type 'Bruker APEXII CCD area detector'
_diffrn_measurement_method 'omega scans'
_diffrn_radiation_monochromator graphite
_diffrn_radiation_type MoK\a
_diffrn_radiation_wavelength 0.71073
_diffrn_reflns_av_R_equivalents 0.0222
_diffrn_reflns_av_sigmaI/netI 0.0164
_diffrn_reflns_limit_h_max 14
_diffrn_reflns_limit_h_min -14
_diffrn_reflns_limit_k_max 12
_diffrn_reflns_limit_k_min -12
_diffrn_reflns_limit_l_max 32
_diffrn_reflns_limit_l_min -31
_diffrn_reflns_number 29273
_diffrn_reflns_theta_full 27.47
_diffrn_reflns_theta_max 27.47
_diffrn_reflns_theta_min 1.66
_diffrn_source 'fine-focus sealed tube'
_diffrn_standards_decay_% 0.0
_exptl_absorpt_coefficient_mu 5.433
_exptl_absorpt_correction_T_max 0.61
_exptl_absorpt_correction_T_min 0.40
_exptl_absorpt_correction_type multi-scan
_exptl_absorpt_process_details
;
 Data were corrected for decay and absorption using the program SADABS 
 (Sheldrick, G. M. (2003). SADABS. Version 2.10. University of
 G\"ottingen, Germany).
;
_exptl_crystal_colour Green
_exptl_crystal_density_diffrn 1.974
_exptl_crystal_density_method 'not measured'
_exptl_crystal_description Plate
_exptl_crystal_F_000 1488
_exptl_crystal_size_max 0.35
_exptl_crystal_size_mid 0.30
_exptl_crystal_size_min 0.10
_refine_diff_density_max 1.021
_refine_diff_density_min -0.658
_refine_diff_density_rms 0.075
_refine_ls_extinction_method none
_refine_ls_goodness_of_fit_ref 1.116
_refine_ls_hydrogen_treatment constr
_refine_ls_matrix_type full
_refine_ls_number_parameters 326
_refine_ls_number_reflns 5882
_refine_ls_number_restraints 0
_refine_ls_restrained_S_all 1.116
_refine_ls_R_factor_all 0.0207
_refine_ls_R_factor_gt 0.0191
_refine_ls_shift/su_max 0.001
_refine_ls_shift/su_mean 0.000
_refine_ls_structure_factor_coef Fsqd
_refine_ls_weighting_details 'calc w=1/[\s^2^(Fo^2^)+(0.0157P)^2^+2.9115P] where P=(Fo^2^+2Fc^2^)/3'
_refine_ls_weighting_scheme calc
_refine_ls_wR_factor_gt 0.0422
_refine_ls_wR_factor_ref 0.0427
_reflns_number_gt 5621
_reflns_number_total 5882
_reflns_threshold_expression >2sigma(I)
_cod_data_source_file c3dt51198g.txt
_cod_data_source_block DAR41b
_cod_original_cell_volume 2593.4(7)
_cod_original_sg_symbol_H-M 'P 21/c'
_cod_database_code 7023336

loop_
_symmetry_equiv_pos_as_xyz
'x, y, z'
'-x, y+1/2, -z+1/2'
'-x, -y, -z'
'x, -y-1/2, z-1/2'

loop_
_atom_site_label
_atom_site_type_symbol
_atom_site_fract_x
_atom_site_fract_y
_atom_site_fract_z
_atom_site_U_iso_or_equiv
_atom_site_adp_type
_atom_site_occupancy
_atom_site_symmetry_multiplicity
_atom_site_calc_flag
_atom_site_refinement_flags
_atom_site_disorder_assembly
_atom_site_disorder_group
Re1 Re 0.270612(8) 0.323495(9) 0.462143(3) 0.01861(3) Uani 1 1 d . . .
Cl1 Cl 0.39012(5) 0.34944(7) 0.38536(2) 0.02882(13) Uani 1 1 d . B .
Cl2 Cl 0.67127(8) 0.30123(10) 0.29397(4) 0.0600(2) Uani 1 1 d . . .
Cl3 Cl 0.52803(9) 0.05592(10) 0.31175(4) 0.0594(2) Uani 1 1 d . . .
Cl4 Cl 0.52329(8) 0.17663(10) 0.20462(4) 0.0554(2) Uani 1 1 d . . .
Cl5 Cl 0.2037(3) 0.1579(3) 0.27526(9) 0.0452(6) Uani 0.599(13) 1 d P A 1
Cl6 Cl -0.01613(19) 0.3195(7) 0.2696(2) 0.0660(14) Uani 0.599(13) 1 d P A 1
Cl7 Cl 0.2031(9) 0.4590(12) 0.2526(5) 0.0550(14) Uani 0.599(13) 1 d P A 1
O1 O 0.14615(15) 0.21909(18) 0.41354(6) 0.0232(3) Uani 1 1 d . B 2
O2 O 0.18446(14) 0.49284(17) 0.42800(6) 0.0217(3) Uani 1 1 d . B .
O3 O 0.36527(16) 0.19441(18) 0.48766(7) 0.0269(4) Uani 1 1 d . B .
N1 N 0.16766(17) 0.31865(19) 0.52682(7) 0.0182(4) Uani 1 1 d . B .
N2 N 0.35080(16) 0.4805(2) 0.51195(8) 0.0205(4) Uani 1 1 d . B .
C1 C 0.0420(2) 0.1700(2) 0.42801(9) 0.0209(5) Uani 1 1 d . B 2
C2 C -0.0349(2) 0.1032(3) 0.38719(10) 0.0257(5) Uani 1 1 d . B 2
H2 H -0.0088 0.0905 0.3521 0.031 Uiso 1 1 calc R B 2
C3 C -0.1471(2) 0.0560(3) 0.39707(10) 0.0278(5) Uani 1 1 d . B 2
H3 H -0.1987 0.0152 0.3682 0.033 Uiso 1 1 calc R B 2
C4 C -0.1871(2) 0.0666(3) 0.44880(10) 0.0263(5) Uani 1 1 d . B 2
H4 H -0.2644 0.0321 0.4554 0.032 Uiso 1 1 calc R B 2
C5 C -0.1124(2) 0.1278(3) 0.48963(10) 0.0231(5) Uani 1 1 d . B 2
H5 H -0.1380 0.1333 0.5251 0.028 Uiso 1 1 calc R B 2
C6 C 0.0018(2) 0.1830(2) 0.48056(9) 0.0201(4) Uani 1 1 d . B 2
C7 C 0.0652(2) 0.2551(2) 0.52590(9) 0.0198(4) Uani 1 1 d . B 2
H7 H 0.0277 0.2560 0.5587 0.024 Uiso 1 1 calc R B 2
C8 C 0.2186(2) 0.3983(2) 0.57745(9) 0.0210(5) Uani 1 1 d . B 2
C9 C 0.3508(2) 0.4329(3) 0.56885(9) 0.0225(5) Uani 1 1 d . B 2
H9A H 0.3825 0.5082 0.5942 0.027 Uiso 1 1 calc R B 2
H9B H 0.4022 0.3480 0.5754 0.027 Uiso 1 1 calc R B 2
C10 C 0.3669(2) 0.6131(3) 0.50200(10) 0.0227(5) Uani 1 1 d . B 2
H10 H 0.4079 0.6692 0.5299 0.027 Uiso 1 1 calc R B 2
C11 C 0.3265(2) 0.6807(2) 0.45134(10) 0.0229(5) Uani 1 1 d . B 2
C12 C 0.3638(2) 0.8188(3) 0.44073(11) 0.0274(5) Uani 1 1 d . B 2
H12 H 0.4268 0.8609 0.4641 0.033 Uiso 1 1 calc R B 2
C13 C 0.3108(2) 0.8941(3) 0.39707(11) 0.0323(6) Uani 1 1 d . B 2
H13 H 0.3379 0.9867 0.3898 0.039 Uiso 1 1 calc R B 2
C14 C 0.2167(3) 0.8328(3) 0.36355(11) 0.0335(6) Uani 1 1 d . B 2
H14 H 0.1802 0.8843 0.3332 0.040 Uiso 1 1 calc R B 2
C15 C 0.1755(2) 0.6991(3) 0.37348(10) 0.0280(5) Uani 1 1 d . B 2
H15 H 0.1101 0.6604 0.3505 0.034 Uiso 1 1 calc R B 2
C16 C 0.2296(2) 0.6195(3) 0.41744(9) 0.0223(5) Uani 1 1 d . B 2
C17 C 0.2182(3) 0.3082(3) 0.62876(10) 0.0312(6) Uani 1 1 d . B 2
H17A H 0.2668 0.2231 0.6251 0.047 Uiso 1 1 calc R B 2
H17B H 0.1352 0.2812 0.6337 0.047 Uiso 1 1 calc R B 2
H17C H 0.2525 0.3627 0.6603 0.047 Uiso 1 1 calc R B 2
C18 C 0.1442(2) 0.5324(3) 0.58095(11) 0.0298(5) Uani 1 1 d . B 2
H18A H 0.1464 0.5874 0.5475 0.045 Uiso 1 1 calc R B 2
H18B H 0.1778 0.5889 0.6121 0.045 Uiso 1 1 calc R B 2
H18C H 0.0605 0.5073 0.5855 0.045 Uiso 1 1 calc R B 2
C19 C 0.5349(3) 0.2132(3) 0.27482(13) 0.0394(7) Uani 1 1 d . C 2
H19 H 0.4662 0.2755 0.2826 0.047 Uiso 1 1 calc R C 2
Cl5' Cl 0.1431(14) 0.1540(4) 0.2663(3) 0.077(3) Uani 0.401(13) 1 d P A 2
Cl6' Cl -0.0099(4) 0.3892(11) 0.28549(19) 0.0640(14) Uani 0.401(13) 1 d P A 2
Cl7' Cl 0.2299(12) 0.4352(17) 0.2515(6) 0.0479(17) Uani 0.401(13) 1 d P A 2
C20 C 0.1399(3) 0.3251(3) 0.28882(11) 0.0347(6) Uani 0.599(13) 1 d P A 1
H20 H 0.1546 0.3457 0.3286 0.042 Uiso 0.599(13) 1 calc PR A 1
C20' C 0.1399(3) 0.3251(3) 0.28882(11) 0.0347(6) Uani 0.401(13) 1 d P A 2
H20' H 0.1746 0.3268 0.3278 0.042 Uiso 0.401(13) 1 calc PR A 2

loop_
_atom_site_aniso_label
_atom_site_aniso_U_11
_atom_site_aniso_U_22
_atom_site_aniso_U_33
_atom_site_aniso_U_23
_atom_site_aniso_U_13
_atom_site_aniso_U_12
Re1 0.01497(5) 0.02212(5) 0.01857(5) -0.00113(3) 0.00087(3) -0.00064(3)
Cl1 0.0216(3) 0.0416(4) 0.0240(3) -0.0050(2) 0.0061(2) -0.0043(2)
Cl2 0.0444(5) 0.0637(6) 0.0684(6) -0.0155(4) -0.0113(4) -0.0114(4)
Cl3 0.0593(5) 0.0557(5) 0.0677(6) 0.0081(4) 0.0279(4) 0.0068(4)
Cl4 0.0497(5) 0.0708(6) 0.0432(4) -0.0097(4) -0.0065(4) -0.0007(4)
Cl5 0.0537(15) 0.0466(9) 0.0349(8) -0.0028(6) 0.0034(9) -0.0045(9)
Cl6 0.0352(8) 0.082(3) 0.077(2) 0.0362(19) -0.0135(9) -0.0053(11)
Cl7 0.065(4) 0.054(3) 0.0467(12) 0.0099(16) 0.010(2) -0.023(2)
O1 0.0222(8) 0.0281(9) 0.0194(8) -0.0034(6) 0.0026(6) -0.0053(7)
O2 0.0160(8) 0.0248(8) 0.0239(8) 0.0012(6) -0.0003(6) -0.0001(6)
O3 0.0200(9) 0.0280(9) 0.0321(9) -0.0010(7) 0.0000(7) 0.0044(7)
N1 0.0177(9) 0.0201(9) 0.0162(9) -0.0013(7) -0.0007(7) 0.0025(7)
N2 0.0135(9) 0.0257(10) 0.0217(9) 0.0013(8) -0.0013(7) -0.0003(8)
C1 0.0197(11) 0.0183(11) 0.0240(11) 0.0025(8) -0.0006(9) 0.0017(9)
C2 0.0271(13) 0.0253(12) 0.0239(11) -0.0009(9) -0.0018(10) -0.0031(10)
C3 0.0290(13) 0.0229(12) 0.0295(12) 0.0005(10) -0.0070(10) -0.0071(10)
C4 0.0199(12) 0.0229(12) 0.0352(13) 0.0018(10) -0.0009(10) -0.0038(9)
C5 0.0197(11) 0.0218(11) 0.0279(12) 0.0015(9) 0.0028(9) 0.0018(9)
C6 0.0181(11) 0.0173(10) 0.0242(11) 0.0014(8) -0.0011(9) 0.0016(8)
C7 0.0199(11) 0.0203(11) 0.0192(10) 0.0016(8) 0.0025(9) 0.0021(9)
C8 0.0208(11) 0.0227(11) 0.0189(10) -0.0014(9) -0.0009(9) -0.0010(9)
C9 0.0202(11) 0.0264(12) 0.0202(11) -0.0004(9) -0.0018(9) -0.0016(9)
C10 0.0135(10) 0.0267(12) 0.0278(12) -0.0025(9) 0.0010(9) -0.0024(9)
C11 0.0173(11) 0.0243(12) 0.0280(12) 0.0011(9) 0.0065(9) 0.0014(9)
C12 0.0221(12) 0.0264(13) 0.0352(13) -0.0012(10) 0.0097(10) -0.0024(10)
C13 0.0345(14) 0.0253(13) 0.0396(15) 0.0049(11) 0.0164(12) -0.0024(11)
C14 0.0414(16) 0.0327(14) 0.0271(13) 0.0074(10) 0.0076(12) 0.0057(12)
C15 0.0280(13) 0.0304(13) 0.0252(12) 0.0029(10) 0.0012(10) 0.0035(10)
C16 0.0193(11) 0.0250(12) 0.0233(11) 0.0003(9) 0.0062(9) 0.0012(9)
C17 0.0335(14) 0.0393(15) 0.0192(11) 0.0047(10) -0.0046(10) -0.0075(11)
C18 0.0245(13) 0.0266(13) 0.0380(14) -0.0084(11) 0.0026(11) 0.0014(10)
C19 0.0285(14) 0.0439(17) 0.0454(17) -0.0072(13) 0.0028(12) 0.0005(12)
Cl5' 0.145(8) 0.0410(14) 0.054(2) 0.0000(13) 0.050(4) -0.002(2)
Cl6' 0.0362(14) 0.086(4) 0.0677(18) 0.002(2) -0.0032(12) 0.0077(18)
Cl7' 0.050(4) 0.056(5) 0.0380(18) 0.012(2) 0.005(2) -0.019(3)
C20 0.0342(15) 0.0439(16) 0.0258(13) 0.0075(11) 0.0014(11) -0.0046(12)
C20' 0.0342(15) 0.0439(16) 0.0258(13) 0.0075(11) 0.0014(11) -0.0046(12)

loop_
_atom_type_symbol
_atom_type_description
_atom_type_scat_dispersion_real
_atom_type_scat_dispersion_imag
_atom_type_scat_source
C C 0.0033 0.0016 'International Tables Vol C Tables 4.2.6.8 and 6.1.1.4'
H H 0.0000 0.0000 'International Tables Vol C Tables 4.2.6.8 and 6.1.1.4'
N N 0.0061 0.0033 'International Tables Vol C Tables 4.2.6.8 and 6.1.1.4'
O O 0.0106 0.0060 'International Tables Vol C Tables 4.2.6.8 and 6.1.1.4'
Cl Cl 0.1484 0.1585 'International Tables Vol C Tables 4.2.6.8 and 6.1.1.4'
Re Re -1.0185 7.2310 'International Tables Vol C Tables 4.2.6.8 and 6.1.1.4'

loop_
_geom_angle_atom_site_label_1
_geom_angle_atom_site_label_2
_geom_angle_atom_site_label_3
_geom_angle
O3 Re1 O1 103.50(8)
O3 Re1 O2 169.97(8)
O1 Re1 O2 82.57(7)
O3 Re1 N1 94.01(8)
O1 Re1 N1 92.76(7)
O2 Re1 N1 93.65(7)
O3 Re1 N2 94.74(8)
O1 Re1 N2 160.21(7)
O2 Re1 N2 80.51(7)
N1 Re1 N2 78.20(7)
O3 Re1 Cl1 89.64(6)
O1 Re1 Cl1 89.00(5)
O2 Re1 Cl1 82.43(5)
N1 Re1 Cl1 175.46(5)
N2 Re1 Cl1 98.83(6)
C1 O1 Re1 125.46(14)
C16 O2 Re1 128.67(14)
C7 N1 C8 120.08(19)
C7 N1 Re1 123.99(15)
C8 N1 Re1 115.92(14)
C10 N2 C9 119.3(2)
C10 N2 Re1 129.94(16)
C9 N2 Re1 107.74(14)
O1 C1 C2 116.6(2)
O1 C1 C6 125.4(2)
C2 C1 C6 117.9(2)
C3 C2 C1 121.2(2)
C3 C2 H2 119.4
C1 C2 H2 119.4
C2 C3 C4 121.3(2)
C2 C3 H3 119.3
C4 C3 H3 119.3
C5 C4 C3 118.5(2)
C5 C4 H4 120.7
C3 C4 H4 120.7
C4 C5 C6 121.9(2)
C4 C5 H5 119.1
C6 C5 H5 119.1
C5 C6 C1 119.1(2)
C5 C6 C7 115.5(2)
C1 C6 C7 125.3(2)
N1 C7 C6 126.9(2)
N1 C7 H7 116.6
C6 C7 H7 116.6
N1 C8 C18 107.53(18)
N1 C8 C17 111.95(19)
C18 C8 C17 111.7(2)
N1 C8 C9 105.81(17)
C18 C8 C9 111.3(2)
C17 C8 C9 108.44(19)
N2 C9 C8 106.80(18)
N2 C9 H9A 110.4
C8 C9 H9A 110.4
N2 C9 H9B 110.4
C8 C9 H9B 110.4
H9A C9 H9B 108.6
N2 C10 C11 124.0(2)
N2 C10 H10 118.0
C11 C10 H10 118.0
C12 C11 C16 119.4(2)
C12 C11 C10 120.3(2)
C16 C11 C10 118.9(2)
C13 C12 C11 121.2(3)
C13 C12 H12 119.4
C11 C12 H12 119.4
C12 C13 C14 119.1(2)
C12 C13 H13 120.4
C14 C13 H13 120.4
C15 C14 C13 121.4(3)
C15 C14 H14 119.3
C13 C14 H14 119.3
C14 C15 C16 120.4(3)
C14 C15 H15 119.8
C16 C15 H15 119.8
O2 C16 C15 119.4(2)
O2 C16 C11 122.0(2)
C15 C16 C11 118.5(2)
C8 C17 H17A 109.5
C8 C17 H17B 109.5
H17A C17 H17B 109.5
C8 C17 H17C 109.5
H17A C17 H17C 109.5
H17B C17 H17C 109.5
C8 C18 H18A 109.5
C8 C18 H18B 109.5
H18A C18 H18B 109.5
C8 C18 H18C 109.5
H18A C18 H18C 109.5
H18B C18 H18C 109.5
Cl3 C19 Cl2 110.25(17)
Cl3 C19 Cl4 110.10(17)
Cl2 C19 Cl4 109.44(17)
Cl3 C19 H19 109.0
Cl2 C19 H19 109.0
Cl4 C19 H19 109.0
Cl7 C20 Cl6 109.0(3)
Cl7 C20 Cl5 111.1(3)
Cl6 C20 Cl5 109.0(2)
Cl7 C20 H20 109.3
Cl6 C20 H20 109.3
Cl5 C20 H20 109.3

loop_
_geom_bond_atom_site_label_1
_geom_bond_atom_site_label_2
_geom_bond_distance
Re1 O3 1.6931(17)
Re1 O1 1.9999(16)
Re1 O2 2.0094(16)
Re1 N1 2.0618(19)
Re1 N2 2.0727(19)
Re1 Cl1 2.4401(6)
Cl2 C19 1.755(3)
Cl3 C19 1.753(3)
Cl4 C19 1.761(3)
Cl5 C20 1.782(4)
Cl6 C20 1.754(4)
Cl7 C20 1.742(12)
O1 C1 1.332(3)
O2 C16 1.337(3)
N1 C7 1.288(3)
N1 C8 1.520(3)
N2 C10 1.296(3)
N2 C9 1.477(3)
C1 C2 1.405(3)
C1 C6 1.423(3)
C2 C3 1.373(4)
C2 H2 0.9500
C3 C4 1.400(4)
C3 H3 0.9500
C4 C5 1.369(3)
C4 H4 0.9500
C5 C6 1.415(3)
C5 H5 0.9500
C6 C7 1.434(3)
C7 H7 0.9500
C8 C18 1.524(3)
C8 C17 1.528(3)
C8 C9 1.545(3)
C9 H9A 0.9900
C9 H9B 0.9900
C10 C11 1.436(3)
C10 H10 0.9500
C11 C12 1.406(3)
C11 C16 1.420(3)
C12 C13 1.375(4)
C12 H12 0.9500
C13 C14 1.394(4)
C13 H13 0.9500
C14 C15 1.377(4)
C14 H14 0.9500
C15 C16 1.406(3)
C15 H15 0.9500
C17 H17A 0.9800
C17 H17B 0.9800
C17 H17C 0.9800
C18 H18A 0.9800
C18 H18B 0.9800
C18 H18C 0.9800
C19 H19 1.0000
C20 H20 1.0000

loop_
_geom_torsion_atom_site_label_1
_geom_torsion_atom_site_label_2
_geom_torsion_atom_site_label_3
_geom_torsion_atom_site_label_4
_geom_torsion
O3 Re1 O1 C1 92.79(18)
O2 Re1 O1 C1 -95.33(18)
N1 Re1 O1 C1 -2.01(18)
N2 Re1 O1 C1 -63.9(3)
Cl1 Re1 O1 C1 -177.83(18)
O3 Re1 O2 C16 -20.3(5)
O1 Re1 O2 C16 -148.29(19)
N1 Re1 O2 C16 119.39(18)
N2 Re1 O2 C16 42.01(18)
Cl1 Re1 O2 C16 -58.31(18)
O3 Re1 N1 C7 -100.22(19)
O1 Re1 N1 C7 3.53(19)
O2 Re1 N1 C7 86.26(18)
N2 Re1 N1 C7 165.77(19)
Cl1 Re1 N1 C7 116.4(6)
O3 Re1 N1 C8 80.73(15)
O1 Re1 N1 C8 -175.51(15)
O2 Re1 N1 C8 -92.79(15)
N2 Re1 N1 C8 -13.28(14)
Cl1 Re1 N1 C8 -62.7(7)
O3 Re1 N2 C10 144.8(2)
O1 Re1 N2 C10 -57.9(3)
O2 Re1 N2 C10 -26.3(2)
N1 Re1 N2 C10 -122.1(2)
Cl1 Re1 N2 C10 54.4(2)
O3 Re1 N2 C9 -55.38(15)
O1 Re1 N2 C9 101.9(2)
O2 Re1 N2 C9 133.52(15)
N1 Re1 N2 C9 37.73(14)
Cl1 Re1 N2 C9 -145.75(13)
Re1 O1 C1 C2 178.03(16)
Re1 O1 C1 C6 -0.2(3)
O1 C1 C2 C3 -176.3(2)
C6 C1 C2 C3 2.1(4)
C1 C2 C3 C4 -2.9(4)
C2 C3 C4 C5 1.1(4)
C3 C4 C5 C6 1.6(4)
C4 C5 C6 C1 -2.4(3)
C4 C5 C6 C7 174.6(2)
O1 C1 C6 C5 178.8(2)
C2 C1 C6 C5 0.5(3)
O1 C1 C6 C7 2.1(4)
C2 C1 C6 C7 -176.1(2)
C8 N1 C7 C6 176.0(2)
Re1 N1 C7 C6 -3.0(3)
C5 C6 C7 N1 -177.0(2)
C1 C6 C7 N1 -0.3(4)
C7 N1 C8 C18 -72.6(3)
Re1 N1 C8 C18 106.46(18)
C7 N1 C8 C17 50.4(3)
Re1 N1 C8 C17 -130.48(18)
C7 N1 C8 C9 168.4(2)
Re1 N1 C8 C9 -12.5(2)
C10 N2 C9 C8 106.9(2)
Re1 N2 C9 C8 -55.45(19)
N1 C8 C9 N2 42.9(2)
C18 C8 C9 N2 -73.6(2)
C17 C8 C9 N2 163.15(19)
C9 N2 C10 C11 -156.2(2)
Re1 N2 C10 C11 1.6(3)
N2 C10 C11 C12 -169.9(2)
N2 C10 C11 C16 23.4(3)
C16 C11 C12 C13 -2.1(4)
C10 C11 C12 C13 -168.8(2)
C11 C12 C13 C14 1.3(4)
C12 C13 C14 C15 0.4(4)
C13 C14 C15 C16 -1.4(4)
Re1 O2 C16 C15 150.79(18)
Re1 O2 C16 C11 -33.2(3)
C14 C15 C16 O2 176.7(2)
C14 C15 C16 C11 0.6(4)
C12 C11 C16 O2 -174.9(2)
C10 C11 C16 O2 -8.0(3)
C12 C11 C16 C15 1.1(3)
C10 C11 C16 C15 168.0(2)
